data_7126538
loop_
_publ_author_name
'Chen, Yu'
'Quan, Yangjian'
'Xie, Zuowei'

_publ_section_title
;
 Ir-catalyzed selective dehydrogenative cross-coupling of aryls with
 o-carboranes via a mixed directing-group strategy.
;
_journal_issue 51
_journal_name_full 'Chemical communications (Cambridge, England)'
_journal_page_first 7001
_journal_page_last 7004
_journal_paper_doi 10.1039/d0cc02531c
_journal_volume 56
_journal_year 2020
_chemical_formula_sum 'C12 H20 B10 N2'
_chemical_formula_weight 300.40
_space_group_crystal_system monoclinic
_space_group_IT_number 14
_space_group_name_Hall '-P 2ybc'
_space_group_name_H-M_alt 'P 1 21/c 1'
_atom_sites_solution_hydrogens geom
_audit_creation_method SHELXL-2014/6
_audit_update_record
;
2020-03-02 deposited with the CCDC.	2020-05-15 downloaded from the CCDC.
;
_cell_angle_alpha 90
_cell_angle_beta 92.491(9)
_cell_angle_gamma 90
_cell_formula_units_Z 4
_cell_length_a 19.063(3)
_cell_length_b 6.8433(9)
_cell_length_c 13.5027(18)
_cell_measurement_reflns_used 210
_cell_measurement_temperature 296(2)
_cell_measurement_theta_max 15
_cell_measurement_theta_min 15
_cell_volume 1759.8(4)
_computing_cell_refinement 'BRUKER KAPPA APEXII DUO DIFFRACTOMETER'
_computing_data_collection 'BRUKER KAPPA APEXII DUO DIFFRACTOMETER'
_computing_data_reduction 'BRUKER KAPPA APEXII DUO DIFFRACTOMETER'
_computing_molecular_graphics 'BRUKER SHELXTL'
_computing_publication_material 'BRUKER SHELXTL'
_computing_structure_refinement 'SHELXL-2014/6 (Sheldrick, 2014)'
_diffrn_ambient_temperature 296(2)
_diffrn_measured_fraction_theta_full 1.000
_diffrn_measured_fraction_theta_max 1.000
_diffrn_measurement_device_type 'BRUKER KAPPA APEXII DUO DIFFRACTOMETER'
_diffrn_measurement_method 'PHI & OMEGA SCAN'
_diffrn_radiation_type MoK\a
_diffrn_radiation_wavelength 0.71073
_diffrn_reflns_av_R_equivalents 0.0608
_diffrn_reflns_av_unetI/netI 0.0379
_diffrn_reflns_Laue_measured_fraction_full 1.000
_diffrn_reflns_Laue_measured_fraction_max 1.000
_diffrn_reflns_limit_h_max 22
_diffrn_reflns_limit_h_min -22
_diffrn_reflns_limit_k_max 8
_diffrn_reflns_limit_k_min -8
_diffrn_reflns_limit_l_max 16
_diffrn_reflns_limit_l_min -16
_diffrn_reflns_number 26871
_diffrn_reflns_point_group_measured_fraction_full 1.000
_diffrn_reflns_point_group_measured_fraction_max 1.000
_diffrn_reflns_theta_full 25.242
_diffrn_reflns_theta_max 25.249
_diffrn_reflns_theta_min 1.069
_exptl_absorpt_coefficient_mu 0.058
_exptl_absorpt_correction_T_max 0.7456
_exptl_absorpt_correction_T_min 0.6800
_exptl_absorpt_correction_type multi-scan
_exptl_crystal_colour colourless
_exptl_crystal_density_diffrn 1.134
_exptl_crystal_description block
_exptl_crystal_F_000 624
_exptl_crystal_size_max 0.400
_exptl_crystal_size_mid 0.300
_exptl_crystal_size_min 0.200
_refine_diff_density_max 0.220
_refine_diff_density_min -0.185
_refine_diff_density_rms 0.038
_refine_ls_extinction_method none
_refine_ls_goodness_of_fit_ref 1.024
_refine_ls_hydrogen_treatment constr
_refine_ls_matrix_type full
_refine_ls_number_parameters 217
_refine_ls_number_reflns 3188
_refine_ls_number_restraints 0
_refine_ls_restrained_S_all 1.024
_refine_ls_R_factor_all 0.1191
_refine_ls_R_factor_gt 0.0653
_refine_ls_shift/su_max 0.000
_refine_ls_shift/su_mean 0.000
_refine_ls_structure_factor_coef Fsqd
_refine_ls_weighting_details 'w=1/[\s^2^(Fo^2^)+(0.1251P)^2^+0.6397P] where P=(Fo^2^+2Fc^2^)/3'
_refine_ls_weighting_scheme calc
_refine_ls_wR_factor_gt 0.1917
_refine_ls_wR_factor_ref 0.2419
_reflns_Friedel_coverage 0.000
_reflns_number_gt 1844
_reflns_number_total 3188
_reflns_threshold_expression 'I > 2\s(I)'
_cod_data_source_file d0cc02531c2.cif
_cod_data_source_block 3as
_cod_depositor_comments 'Adding full bibliography for 7126537--7126543.cif.'
_cod_original_sg_symbol_H-M 'P 21/c'
_cod_database_code 7126538
_shelx_space_group_comment
;
The symmetry employed for this shelxl refinement is uniquely defined
by the following loop, which should always be used as a source of
symmetry information in preference to the above space-group names.
They are only intended as comments.
;
_shelx_estimated_absorpt_t_min 0.977
_shelx_estimated_absorpt_t_max 0.988
_shelxl_version_number 2014/6

loop_
_space_group_symop_operation_xyz
'x, y, z'
'-x, y+1/2, -z+1/2'
'-x, -y, -z'
'x, -y-1/2, z-1/2'

loop_
_atom_site_label
_atom_site_type_symbol
_atom_site_fract_x
_atom_site_fract_y
_atom_site_fract_z
_atom_site_U_iso_or_equiv
_atom_site_adp_type
_atom_site_occupancy
_atom_site_site_symmetry_order
_atom_site_calc_flag
_atom_site_refinement_flags_posn
_atom_site_refinement_flags_adp
_atom_site_refinement_flags_occupancy
_atom_site_disorder_assembly
_atom_site_disorder_group
N1 N 0.36068(12) 0.3551(4) 0.75240(19) 0.0634(7) Uani 1 1 d . . . . .
N2 N 0.34606(14) 0.4050(5) 0.8461(2) 0.0866(9) Uani 1 1 d . . . . .
C1 C 0.20083(16) 0.4062(5) 0.7093(3) 0.0775(10) Uani 1 1 d . . . . .
H1 H 0.2341 0.2974 0.7487 0.093 Uiso 1 1 calc R U . . .
C2 C 0.12948(15) 0.4949(5) 0.7573(2) 0.0680(9) Uani 1 1 d . . . . .
C11 C 0.1122(2) 0.4242(8) 0.8607(3) 0.1300(19) Uani 1 1 d . . . . .
H11A H 0.0698 0.4857 0.8805 0.195 Uiso 1 1 calc R U . . .
H11B H 0.1059 0.2850 0.8597 0.195 Uiso 1 1 calc R U . . .
H11C H 0.1500 0.4574 0.9069 0.195 Uiso 1 1 calc R U . . .
C12 C 0.32344(14) 0.6017(4) 0.6289(2) 0.0519(7) Uani 1 1 d . . . . .
C13 C 0.34569(16) 0.7368(4) 0.5591(2) 0.0688(9) Uani 1 1 d . . . . .
H13A H 0.3120 0.8078 0.5226 0.083 Uiso 1 1 calc R U . . .
C14 C 0.41613(19) 0.7692(5) 0.5423(3) 0.0855(11) Uani 1 1 d . . . . .
H14A H 0.4289 0.8589 0.4945 0.103 Uiso 1 1 calc R U . . .
C15 C 0.46639(19) 0.6689(6) 0.5961(3) 0.0940(12) Uani 1 1 d . . . . .
H15A H 0.5137 0.6918 0.5863 0.113 Uiso 1 1 calc R U . . .
C16 C 0.44686(16) 0.5342(6) 0.6647(3) 0.0835(11) Uani 1 1 d . . . . .
H16A H 0.4810 0.4641 0.7009 0.100 Uiso 1 1 calc R U . . .
C17 C 0.37676(14) 0.5022(4) 0.6803(2) 0.0586(8) Uani 1 1 d . . . . .
C18 C 0.36101(19) 0.1608(5) 0.7404(3) 0.0860(11) Uani 1 1 d . . . . .
H18A H 0.3705 0.0950 0.6822 0.103 Uiso 1 1 calc R U . . .
C19 C 0.3452(2) 0.0769(7) 0.8269(4) 0.1100(15) Uani 1 1 d . . . . .
H19A H 0.3409 -0.0557 0.8406 0.132 Uiso 1 1 calc R U . . .
C20 C 0.3367(2) 0.2311(9) 0.8901(3) 0.1031(15) Uani 1 1 d . . . . .
H20A H 0.3258 0.2170 0.9561 0.124 Uiso 1 1 calc R U . . .
B3 B 0.20100(18) 0.6338(5) 0.7484(3) 0.0646(10) Uani 1 1 d . . . . .
H3 H 0.2337 0.6800 0.8134 0.077 Uiso 1 1 calc R U . . .
B4 B 0.24167(16) 0.5792(4) 0.6395(2) 0.0492(8) Uani 1 1 d . . . . .
B5 B 0.1887(2) 0.3902(6) 0.5861(3) 0.0824(13) Uani 1 1 d . . . . .
H5 H 0.2120 0.2753 0.5410 0.099 Uiso 1 1 calc R U . . .
B6 B 0.1192(2) 0.3373(6) 0.6631(4) 0.0860(14) Uani 1 1 d . . . . .
H6 H 0.0975 0.1891 0.6693 0.103 Uiso 1 1 calc R U . . .
B7 B 0.1185(2) 0.7302(5) 0.7284(3) 0.0761(12) Uani 1 1 d . . . . .
H7 H 0.0960 0.8393 0.7777 0.091 Uiso 1 1 calc R U . . .
B8 B 0.1872(2) 0.7855(5) 0.6513(4) 0.0854(14) Uani 1 1 d . . . . .
H8 H 0.2097 0.9334 0.6482 0.102 Uiso 1 1 calc R U . . .
B9 B 0.1776(2) 0.6327(8) 0.5458(3) 0.0985(17) Uani 1 1 d . . . . .
H9 H 0.1930 0.6787 0.4717 0.118 Uiso 1 1 calc R U . . .
B10 B 0.1036(2) 0.4874(10) 0.5594(4) 0.1106(19) Uani 1 1 d . . . . .
H10 H 0.0711 0.4392 0.4946 0.133 Uiso 1 1 calc R U . . .
B11 B 0.06632(18) 0.5459(5) 0.6711(3) 0.0651(10) Uani 1 1 d . . . . .
H11 H 0.0095 0.5343 0.6809 0.078 Uiso 1 1 calc R U . . .
B12 B 0.1029(2) 0.7335(7) 0.6019(4) 0.0930(15) Uani 1 1 d . . . . .
H12 H 0.0701 0.8478 0.5661 0.112 Uiso 1 1 calc R U . . .

loop_
_atom_site_aniso_label
_atom_site_aniso_U_11
_atom_site_aniso_U_22
_atom_site_aniso_U_33
_atom_site_aniso_U_23
_atom_site_aniso_U_13
_atom_site_aniso_U_12
N1 0.0408(14) 0.0846(18) 0.0644(17) 0.0008(14) -0.0037(11) 0.0010(12)
N2 0.065(2) 0.128(3) 0.0674(19) 0.0003(19) 0.0051(14) 0.0029(17)
C1 0.0437(18) 0.085(2) 0.104(3) 0.023(2) 0.0041(17) 0.0051(15)
C2 0.0439(17) 0.085(2) 0.076(2) 0.0146(17) 0.0108(15) 0.0008(15)
C11 0.076(3) 0.215(5) 0.100(3) 0.062(3) 0.026(2) -0.003(3)
C12 0.0430(16) 0.0591(15) 0.0540(16) -0.0080(13) 0.0061(13) -0.0045(12)
C13 0.055(2) 0.077(2) 0.076(2) 0.0015(17) 0.0096(16) -0.0052(15)
C14 0.065(2) 0.100(3) 0.093(3) 0.013(2) 0.021(2) -0.015(2)
C15 0.044(2) 0.131(3) 0.108(3) 0.003(3) 0.016(2) -0.018(2)
C16 0.0425(19) 0.113(3) 0.095(3) 0.009(2) 0.0050(17) -0.0036(18)
C17 0.0414(17) 0.0744(18) 0.0601(18) -0.0087(15) 0.0047(13) -0.0056(14)
C18 0.076(3) 0.079(2) 0.101(3) 0.003(2) -0.007(2) -0.0011(19)
C19 0.077(3) 0.109(3) 0.142(4) 0.045(3) -0.019(3) -0.012(2)
C20 0.061(2) 0.158(4) 0.091(3) 0.053(3) -0.001(2) -0.010(3)
B3 0.0412(19) 0.092(3) 0.062(2) -0.0101(19) 0.0123(16) -0.0039(17)
B4 0.0417(18) 0.0531(16) 0.0530(19) -0.0048(14) 0.0045(14) 0.0010(13)
B5 0.051(2) 0.094(3) 0.103(3) -0.052(3) 0.012(2) -0.0062(19)
B6 0.047(2) 0.059(2) 0.154(4) -0.029(2) 0.018(2) -0.0076(17)
B7 0.057(2) 0.063(2) 0.110(3) -0.019(2) 0.021(2) 0.0015(17)
B8 0.058(2) 0.0489(19) 0.152(4) 0.009(2) 0.029(3) 0.0077(16)
B9 0.046(2) 0.186(5) 0.063(2) 0.038(3) 0.0036(18) 0.011(3)
B10 0.043(2) 0.212(6) 0.077(3) -0.049(3) -0.0045(19) -0.008(3)
B11 0.0412(19) 0.076(2) 0.078(2) -0.0043(18) 0.0008(17) 0.0043(16)
B12 0.054(2) 0.108(3) 0.118(4) 0.046(3) 0.009(2) 0.025(2)

loop_
_atom_type_symbol
_atom_type_description
_atom_type_scat_dispersion_real
_atom_type_scat_dispersion_imag
_atom_type_scat_source
C C 0.0033 0.0016 'International Tables Vol C Tables 4.2.6.8 and 6.1.1.4'
H H 0.0000 0.0000 'International Tables Vol C Tables 4.2.6.8 and 6.1.1.4'
B B 0.0013 0.0007 'International Tables Vol C Tables 4.2.6.8 and 6.1.1.4'
N N 0.0061 0.0033 'International Tables Vol C Tables 4.2.6.8 and 6.1.1.4'

loop_
_geom_angle_atom_site_label_1
_geom_angle_atom_site_label_2
_geom_angle_atom_site_label_3
_geom_angle
_geom_angle_site_symmetry_1
_geom_angle_site_symmetry_3
_geom_angle_publ_flag
C18 N1 N2 111.5(3) . . ?
C18 N1 C17 127.5(3) . . ?
N2 N1 C17 121.0(3) . . ?
C20 N2 N1 103.1(3) . . ?
B3 C1 C2 61.0(2) . . ?
B3 C1 B5 112.3(3) . . ?
C2 C1 B5 109.5(3) . . ?
B3 C1 B6 111.5(3) . . ?
C2 C1 B6 59.6(2) . . ?
B5 C1 B6 62.4(3) . . ?
B3 C1 B4 61.91(19) . . ?
C2 C1 B4 111.3(2) . . ?
B5 C1 B4 63.1(2) . . ?
B6 C1 B4 114.5(3) . . ?
C11 C2 C1 117.2(3) . . ?
C11 C2 B7 119.3(3) . . ?
C1 C2 B7 111.2(2) . . ?
C11 C2 B3 117.1(3) . . ?
C1 C2 B3 59.43(18) . . ?
B7 C2 B3 61.8(2) . . ?
C11 C2 B6 117.9(3) . . ?
C1 C2 B6 62.2(2) . . ?
B7 C2 B6 115.8(3) . . ?
B3 C2 B6 112.4(2) . . ?
C11 C2 B11 121.6(3) . . ?
C1 C2 B11 112.6(3) . . ?
B7 C2 B11 63.7(2) . . ?
B3 C2 B11 113.3(3) . . ?
B6 C2 B11 63.2(2) . . ?
C17 C12 C13 115.2(3) . . ?
C17 C12 B4 127.8(3) . . ?
C13 C12 B4 117.1(3) . . ?
C14 C13 C12 122.6(3) . . ?
C15 C14 C13 119.6(3) . . ?
C14 C15 C16 119.6(3) . . ?
C15 C16 C17 120.3(3) . . ?
C16 C17 C12 122.7(3) . . ?
C16 C17 N1 116.8(3) . . ?
C12 C17 N1 120.6(2) . . ?
N1 C18 C19 108.4(4) . . ?
C18 C19 C20 104.4(4) . . ?
N2 C20 C19 112.7(4) . . ?
C1 B3 C2 59.6(2) . . ?
C1 B3 B8 109.6(3) . . ?
C2 B3 B8 107.9(3) . . ?
C1 B3 B7 108.9(3) . . ?
C2 B3 B7 59.0(2) . . ?
B8 B3 B7 62.0(2) . . ?
C1 B3 B4 61.17(19) . . ?
C2 B3 B4 109.6(3) . . ?
B8 B3 B4 62.1(2) . . ?
B7 B3 B4 113.0(3) . . ?
C12 B4 C1 126.1(2) . . ?
C12 B4 B3 122.4(2) . . ?
C1 B4 B3 56.92(19) . . ?
C12 B4 B9 124.9(3) . . ?
C1 B4 B9 102.7(3) . . ?
B3 B4 B9 104.1(2) . . ?
C12 B4 B8 121.1(2) . . ?
C1 B4 B8 102.7(2) . . ?
B3 B4 B8 57.6(2) . . ?
B9 B4 B8 60.3(3) . . ?
C12 B4 B5 125.5(2) . . ?
C1 B4 B5 57.1(2) . . ?
B3 B4 B5 103.5(2) . . ?
B9 B4 B5 59.6(3) . . ?
B8 B4 B5 107.0(3) . . ?
C1 B5 B6 60.0(2) . . ?
C1 B5 B9 104.8(3) . . ?
B6 B5 B9 107.2(3) . . ?
C1 B5 B10 105.3(3) . . ?
B6 B5 B10 59.5(3) . . ?
B9 B5 B10 59.1(3) . . ?
C1 B5 B4 59.8(2) . . ?
B6 B5 B4 109.9(3) . . ?
B9 B5 B4 59.7(2) . . ?
B10 B5 B4 107.9(3) . . ?
C2 B6 C1 58.2(2) . . ?
C2 B6 B10 103.9(3) . . ?
C1 B6 B10 104.4(3) . . ?
C2 B6 B11 58.5(2) . . ?
C1 B6 B11 105.6(3) . . ?
B10 B6 B11 59.6(3) . . ?
C2 B6 B5 104.6(2) . . ?
C1 B6 B5 57.6(2) . . ?
B10 B6 B5 60.8(3) . . ?
B11 B6 B5 108.6(3) . . ?
C2 B7 B3 59.2(2) . . ?
C2 B7 B12 105.0(3) . . ?
B3 B7 B12 106.2(3) . . ?
C2 B7 B8 105.0(2) . . ?
B3 B7 B8 58.1(2) . . ?
B12 B7 B8 60.5(3) . . ?
C2 B7 B11 58.3(2) . . ?
B3 B7 B11 106.9(2) . . ?
B12 B7 B11 60.3(2) . . ?
B8 B7 B11 108.4(3) . . ?
B3 B8 B12 106.3(3) . . ?
B3 B8 B7 59.9(2) . . ?
B12 B8 B7 58.9(3) . . ?
B3 B8 B4 60.3(2) . . ?
B12 B8 B4 109.7(3) . . ?
B7 B8 B4 109.8(3) . . ?
B3 B8 B9 105.6(3) . . ?
B12 B8 B9 60.8(3) . . ?
B7 B8 B9 107.3(3) . . ?
B4 B8 B9 59.7(2) . . ?
B10 B9 B5 61.0(3) . . ?
B10 B9 B4 110.2(3) . . ?
B5 B9 B4 60.7(2) . . ?
B10 B9 B8 108.0(3) . . ?
B5 B9 B8 107.6(3) . . ?
B4 B9 B8 60.0(2) . . ?
B10 B9 B12 60.7(3) . . ?
B5 B9 B12 108.7(3) . . ?
B4 B9 B12 108.5(3) . . ?
B8 B9 B12 59.1(3) . . ?
B11 B10 B9 108.9(3) . . ?
B11 B10 B6 60.3(2) . . ?
B9 B10 B6 108.0(3) . . ?
B11 B10 B5 108.3(3) . . ?
B9 B10 B5 59.9(2) . . ?
B6 B10 B5 59.7(3) . . ?
B11 B10 B12 59.6(2) . . ?
B9 B10 B12 60.7(3) . . ?
B6 B10 B12 107.5(3) . . ?
B5 B10 B12 108.0(3) . . ?
C2 B11 B10 104.2(3) . . ?
C2 B11 B12 103.5(3) . . ?
B10 B11 B12 61.3(3) . . ?
C2 B11 B6 58.3(2) . . ?
B10 B11 B6 60.1(3) . . ?
B12 B11 B6 108.7(3) . . ?
C2 B11 B7 57.9(2) . . ?
B10 B11 B7 107.5(3) . . ?
B12 B11 B7 58.7(3) . . ?
B6 B11 B7 107.1(3) . . ?
B7 B12 B8 60.6(3) . . ?
B7 B12 B11 61.1(2) . . ?
B8 B12 B11 109.1(3) . . ?
B7 B12 B10 107.7(3) . . ?
B8 B12 B10 107.2(3) . . ?
B11 B12 B10 59.1(2) . . ?
B7 B12 B9 108.1(3) . . ?
B8 B12 B9 60.2(2) . . ?
B11 B12 B9 106.7(3) . . ?
B10 B12 B9 58.6(3) . . ?

loop_
_geom_bond_atom_site_label_1
_geom_bond_atom_site_label_2
_geom_bond_distance
_geom_bond_site_symmetry_2
_geom_bond_publ_flag
N1 C18 1.340(4) . ?
N1 N2 1.352(3) . ?
N1 C17 1.442(4) . ?
N2 C20 1.345(5) . ?
C1 B3 1.645(5) . ?
C1 C2 1.648(4) . ?
C1 B5 1.672(6) . ?
C1 B6 1.716(5) . ?
C1 B4 1.720(4) . ?
C2 C11 1.528(5) . ?
C2 B7 1.667(5) . ?
C2 B3 1.671(5) . ?
C2 B6 1.672(5) . ?
C2 B11 1.675(5) . ?
C12 C17 1.385(4) . ?
C12 C13 1.399(4) . ?
C12 B4 1.579(4) . ?
C13 C14 1.389(4) . ?
C14 C15 1.363(5) . ?
C15 C16 1.370(5) . ?
C16 C17 1.379(4) . ?
C18 C19 1.348(5) . ?
C19 C20 1.371(6) . ?
B3 B8 1.684(6) . ?
B3 B7 1.715(5) . ?
B3 B4 1.732(4) . ?
B4 B9 1.759(5) . ?
B4 B8 1.763(5) . ?
B4 B5 1.775(5) . ?
B5 B6 1.755(6) . ?
B5 B9 1.757(7) . ?
B5 B10 1.775(6) . ?
B6 B10 1.751(7) . ?
B6 B11 1.754(5) . ?
B7 B12 1.722(7) . ?
B7 B8 1.750(6) . ?
B7 B11 1.764(5) . ?
B8 B12 1.750(7) . ?
B8 B9 1.770(7) . ?
B9 B10 1.742(7) . ?
B9 B12 1.780(6) . ?
B10 B11 1.741(6) . ?
B10 B12 1.779(8) . ?
B11 B12 1.750(6) . ?
